data_2204962
loop_
_publ_author_name
'Shi, Hao'

_publ_section_title
;(3a<i>S</i>*,10<i>R</i>*,10a<i>S</i>*,10b<i>S</i>*,13<i>R</i>*,13a<i>R</i>*)-8-Formyl-6-hydroxy-13-methoxy-1,1,7-trimethyl-5-oxo-1,2,3,3a,5,9,10,10a,13,13a-decahydrocyclohepta[<i>c</i>]furo[3,4-<i>e</i>]chromen-10-yl
 acetate
;
_journal_issue 1
_journal_name_full 'Acta Crystallographica Section E'
_journal_page_first o12
_journal_page_last o14
_journal_paper_doi 10.1107/S1600536804031046
_journal_volume 61
_journal_year 2005
_chemical_formula_iupac 'C23 H30 O8'
_chemical_formula_moiety 'C23 H30 O8'
_chemical_formula_sum 'C23 H30 O8'
_chemical_formula_weight 434.47
_chemical_name_systematic
;(3aS,10R,10aS,10bS,13R,13aR)-8-formyl-6-hydroxy-13-methoxy-1,1,7-trimethyl-
5-oxo-1,2,3,3a,5,9,10,10a,13,13a-decahydrocyclohepta[c]furo[3,4-e]chromen-10-yl
acetate
;
_space_group_IT_number 4
_symmetry_cell_setting monoclinic
_symmetry_space_group_name_Hall 'P 2yb'
_symmetry_space_group_name_H-M 'P 1 21 1'
_atom_sites_solution_hydrogens geom
_atom_sites_solution_primary direct
_atom_sites_solution_secondary difmap
_audit_creation_method SHELXL-97
_cell_angle_alpha 90.00
_cell_angle_beta 98.3490(10)
_cell_angle_gamma 90.00
_cell_formula_units_Z 4
_cell_length_a 11.6288(9)
_cell_length_b 14.0386(11)
_cell_length_c 13.7457(10)
_cell_measurement_reflns_used 4360
_cell_measurement_temperature 293(2)
_cell_measurement_theta_max 46.475
_cell_measurement_theta_min 4.292
_cell_volume 2220.2(3)
_computing_cell_refinement 'SAINT (Bruker, 1999)'
_computing_data_collection 'SMART  (Bruker, 1999)'
_computing_data_reduction SAINT
_computing_molecular_graphics 'ORTEP-3 (Farrugia, 1997)'
_computing_publication_material SHELXL97
_computing_structure_refinement 'SHELXL97 (Sheldrick, 1997)'
_computing_structure_solution 'SHELXS97 (Sheldrick, 1997)'
_diffrn_ambient_temperature 293(2)
_diffrn_measured_fraction_theta_full 0.990
_diffrn_measured_fraction_theta_max 0.990
_diffrn_measurement_device_type 'Bruker SMART CCD area-detector'
_diffrn_measurement_method '\f and \w'
_diffrn_radiation_monochromator graphite
_diffrn_radiation_source 'fine-focus sealed tube'
_diffrn_radiation_type MoK\a
_diffrn_radiation_wavelength 0.71073
_diffrn_reflns_av_R_equivalents 0.0881
_diffrn_reflns_av_sigmaI/netI 0.0680
_diffrn_reflns_limit_h_max 14
_diffrn_reflns_limit_h_min -14
_diffrn_reflns_limit_k_max 17
_diffrn_reflns_limit_k_min -17
_diffrn_reflns_limit_l_max 11
_diffrn_reflns_limit_l_min -17
_diffrn_reflns_number 13086
_diffrn_reflns_theta_full 26.99
_diffrn_reflns_theta_max 26.99
_diffrn_reflns_theta_min 1.50
_diffrn_standards_number 0
_exptl_absorpt_coefficient_mu 0.098
_exptl_absorpt_correction_T_max 0.980
_exptl_absorpt_correction_T_min 0.724
_exptl_absorpt_correction_type multi-scan
_exptl_absorpt_process_details '(SADABS; Bruker, 1999)'
_exptl_crystal_colour colorless
_exptl_crystal_density_diffrn 1.300
_exptl_crystal_density_method 'not measured'
_exptl_crystal_description block
_exptl_crystal_F_000 928
_exptl_crystal_size_max 0.480
_exptl_crystal_size_mid 0.348
_exptl_crystal_size_min 0.223
_refine_diff_density_max 0.259
_refine_diff_density_min -0.235
_refine_ls_extinction_method none
_refine_ls_goodness_of_fit_ref 0.836
_refine_ls_hydrogen_treatment constr
_refine_ls_matrix_type full
_refine_ls_number_parameters 571
_refine_ls_number_reflns 4997
_refine_ls_number_restraints 1
_refine_ls_restrained_S_all 0.836
_refine_ls_R_factor_all 0.0573
_refine_ls_R_factor_gt 0.0477
_refine_ls_shift/su_max 0.000
_refine_ls_shift/su_mean 0.000
_refine_ls_structure_factor_coef Fsqd
_refine_ls_weighting_details 'calc w = 1/[\s^2^(Fo^2^)+(0.0814P)^2^] where P = (Fo^2^+2Fc^2^)/3'
_refine_ls_weighting_scheme calc
_refine_ls_wR_factor_gt 0.1128
_refine_ls_wR_factor_ref 0.1188
_reflns_number_gt 4028
_reflns_number_total 4997
_reflns_threshold_expression I>2\s(I)
_cod_data_source_file sj6021.cif
_cod_data_source_block 1
_cod_original_sg_symbol_H-M 'P 21'
_cod_database_code 2204962
_cod_database_fobs_code 2204962

loop_
_symmetry_equiv_pos_as_xyz
'x, y, z'
'-x, y+1/2, -z'

loop_
_atom_site_label
_atom_site_fract_x
_atom_site_fract_y
_atom_site_fract_z
_atom_site_U_iso_or_equiv
_atom_site_adp_type
_atom_site_calc_flag
_atom_site_refinement_flags
_atom_site_occupancy
_atom_site_type_symbol
O1 0.3439(3) 0.08533(18) -0.0610(2) 0.0748(8) Uani d . 1 O
C1 -0.0282(3) 0.3280(3) 0.1327(3) 0.0612(10) Uani d . 1 C
O2 0.1967(2) 0.12941(16) 0.0106(2) 0.0602(6) Uani d . 1 O
C2 -0.0729(4) 0.2378(3) 0.0804(4) 0.0749(12) Uani d . 1 C
H2A -0.1076 0.2538 0.0140 0.090 Uiso calc R 1 H
H2B -0.1335 0.2113 0.1138 0.090 Uiso calc R 1 H
O3 0.1915(2) 0.50800(16) 0.09138(17) 0.0499(5) Uani d . 1 O
C3A 0.1089(3) 0.2021(2) 0.0183(3) 0.0501(8) Uani d . 1 C
H3C 0.0694 0.2146 -0.0484 0.060 Uiso calc R 1 H
C3 0.0204(4) 0.1619(3) 0.0756(3) 0.0678(10) Uani d . 1 C
H3A 0.0567 0.1451 0.1414 0.081 Uiso calc R 1 H
H3B -0.0141 0.1050 0.0437 0.081 Uiso calc R 1 H
O4 0.2455(2) 0.38109(17) 0.19852(16) 0.0528(6) Uani d . 1 O
O5 0.0048(3) 0.4686(2) -0.2259(3) 0.0982(12) Uani d . 1 O
C5 0.2847(3) 0.1521(2) -0.0366(3) 0.0525(8) Uani d . 1 C
C5A 0.3135(3) 0.2507(2) -0.0516(2) 0.0400(6) Uani d . 1 C
O6 0.08733(19) 0.33668(16) -0.15674(15) 0.0464(5) Uani d . 1 O
C6 0.4140(3) 0.2694(2) -0.0885(2) 0.0457(7) Uani d . 1 C
O7 0.3672(4) 0.6034(2) -0.1570(3) 0.0996(11) Uani d . 1 O
C7 0.4611(3) 0.3667(3) -0.0944(2) 0.0467(7) Uani d . 1 C
O8 0.4844(2) 0.2017(2) -0.1144(2) 0.0647(7) Uani d . 1 O
H8O 0.4612 0.1493 -0.0994 0.097 Uiso calc R 1 H
C8 0.3891(3) 0.4378(2) -0.1288(2) 0.0465(7) Uani d . 1 C
C9 0.2659(3) 0.4187(2) -0.1752(2) 0.0451(7) Uani d . 1 C
H9A 0.2666 0.3675 -0.2225 0.054 Uiso calc R 1 H
H9B 0.2364 0.4751 -0.2113 0.054 Uiso calc R 1 H
C10 0.1814(2) 0.3920(2) -0.1043(2) 0.0367(6) Uani d . 1 C
H10 0.1500 0.4502 -0.0788 0.044 Uiso calc R 1 H
C10A 0.2419(2) 0.3322(2) -0.01798(19) 0.0333(6) Uani d . 1 C
H10A 0.2984 0.3751 0.0195 0.040 Uiso calc R 1 H
C10B 0.1648(2) 0.2946(2) 0.0572(2) 0.0380(6) Uani d . 1 C
C11 0.2453(3) 0.2866(2) 0.1564(2) 0.0448(7) Uani d . 1 C
H11A 0.2155 0.2403 0.1987 0.054 Uiso calc R 1 H
H11B 0.3231 0.2680 0.1466 0.054 Uiso calc R 1 H
C13A 0.0754(3) 0.3681(2) 0.0840(2) 0.0438(7) Uani d . 1 C
H13A 0.0434 0.4026 0.0241 0.053 Uiso calc R 1 H
C13 0.1523(3) 0.4353(3) 0.1499(2) 0.0475(7) Uani d . 1 C
H13 0.1083 0.4636 0.1983 0.057 Uiso calc R 1 H
C14 0.0015(4) 0.3055(4) 0.2437(3) 0.0834(14) Uani d . 1 C
H14A 0.0290 0.3622 0.2785 0.125 Uiso calc R 1 H
H14B 0.0608 0.2574 0.2533 0.125 Uiso calc R 1 H
H14C -0.0668 0.2829 0.2680 0.125 Uiso calc R 1 H
C15 -0.1236(4) 0.4036(4) 0.1196(4) 0.0840(14) Uani d . 1 C
H15A -0.1892 0.3814 0.1483 0.126 Uiso calc R 1 H
H15B -0.1470 0.4155 0.0508 0.126 Uiso calc R 1 H
H15C -0.0947 0.4614 0.1516 0.126 Uiso calc R 1 H
C16 0.5902(3) 0.3736(3) -0.0593(3) 0.0648(10) Uani d . 1 C
H16A 0.6322 0.3560 -0.1117 0.097 Uiso calc R 1 H
H16B 0.6107 0.3314 -0.0046 0.097 Uiso calc R 1 H
H16C 0.6096 0.4378 -0.0392 0.097 Uiso calc R 1 H
C17 0.4280(4) 0.5373(3) -0.1261(3) 0.0666(10) Uani d . 1 C
H17 0.5043 0.5502 -0.0988 0.080 Uiso calc R 1 H
C18 0.0031(3) 0.3841(3) -0.2136(3) 0.0652(10) Uani d . 1 C
C19 -0.0883(4) 0.3168(4) -0.2603(4) 0.1017(18) Uani d . 1 C
H19A -0.1354 0.2965 -0.2123 0.153 Uiso calc R 1 H
H19B -0.0519 0.2624 -0.2852 0.153 Uiso calc R 1 H
H19C -0.1363 0.3483 -0.3134 0.153 Uiso calc R 1 H
C20 0.2586(4) 0.5808(3) 0.1457(3) 0.0724(11) Uani d . 1 C
H20A 0.2148 0.6078 0.1930 0.109 Uiso calc R 1 H
H20B 0.2767 0.6297 0.1015 0.109 Uiso calc R 1 H
H20C 0.3294 0.5539 0.1791 0.109 Uiso calc R 1 H
O21 0.4719(2) 0.84493(19) 0.3349(2) 0.0696(8) Uani d . 1 O
C21 0.8807(3) 0.5521(2) 0.4578(2) 0.0424(7) Uani d . 1 C
O22 0.6252(2) 0.75642(16) 0.33355(16) 0.0485(5) Uani d . 1 O
C22 0.8626(3) 0.5781(3) 0.3484(2) 0.0504(8) Uani d . 1 C
H22A 0.9375 0.5798 0.3253 0.061 Uiso calc R 1 H
H22B 0.8163 0.5289 0.3119 0.061 Uiso calc R 1 H
O23 0.68049(18) 0.51365(15) 0.64072(14) 0.0405(5) Uani d . 1 O
C23A 0.6814(3) 0.6653(2) 0.3541(2) 0.0391(6) Uani d . 1 C
H23C 0.6388 0.6178 0.3108 0.047 Uiso calc R 1 H
C23 0.8028(3) 0.6734(2) 0.3272(3) 0.0500(8) Uani d . 1 C
H23A 0.8457 0.7231 0.3658 0.060 Uiso calc R 1 H
H23B 0.7990 0.6892 0.2581 0.060 Uiso calc R 1 H
O24 0.76798(19) 0.66155(14) 0.62473(14) 0.0434(5) Uani d . 1 O
O25 0.4926(2) 0.34137(17) 0.35901(19) 0.0585(6) Uani d . 1 O
C25 0.5213(3) 0.7709(2) 0.3629(2) 0.0461(7) Uani d . 1 C
C25A 0.4753(3) 0.7019(2) 0.4263(2) 0.0379(6) Uani d . 1 C
O26 0.52076(19) 0.49763(15) 0.33584(15) 0.0418(5) Uani d . 1 O
C26 0.3732(3) 0.7241(2) 0.4591(2) 0.0402(7) Uani d . 1 C
O27 0.2342(3) 0.42373(19) 0.5600(2) 0.0719(8) Uani d . 1 O
C27 0.3196(2) 0.6622(2) 0.5272(2) 0.0391(6) Uani d . 1 C
O28 0.3138(2) 0.80440(16) 0.43601(19) 0.0527(6) Uani d . 1 O
H28O 0.3474 0.8364 0.3989 0.079 Uiso calc R 1 H
C28 0.3169(2) 0.5670(2) 0.5125(2) 0.0384(6) Uani d . 1 C
C29 0.3621(3) 0.5210(2) 0.4265(2) 0.0412(7) Uani d . 1 C
H29A 0.3301 0.5546 0.3670 0.049 Uiso calc R 1 H
H29B 0.3339 0.4560 0.4205 0.049 Uiso calc R 1 H
C30 0.4938(2) 0.5199(2) 0.4337(2) 0.0358(6) Uani d . 1 C
H30 0.5255 0.4700 0.4798 0.043 Uiso calc R 1 H
C30A 0.5467(2) 0.61596(19) 0.46849(19) 0.0317(5) Uani d . 1 C
H30A 0.5425 0.6176 0.5392 0.038 Uiso calc R 1 H
C30B 0.6767(2) 0.63547(19) 0.46055(19) 0.0322(6) Uani d . 1 C
C31 0.7194(3) 0.7122(2) 0.5375(2) 0.0377(6) Uani d . 1 C
H31A 0.7779 0.7521 0.5143 0.045 Uiso calc R 1 H
H31B 0.6553 0.7521 0.5505 0.045 Uiso calc R 1 H
C33A 0.7599(2) 0.5521(2) 0.49593(19) 0.0331(6) Uani d . 1 C
H33A 0.7203 0.4917 0.4774 0.040 Uiso calc R 1 H
C33 0.7726(2) 0.5632(2) 0.6067(2) 0.0374(6) Uani d . 1 C
H33 0.8475 0.5372 0.6373 0.045 Uiso calc R 1 H
C34 0.9299(3) 0.4505(3) 0.4704(3) 0.0595(9) Uani d . 1 C
H34A 1.0035 0.4479 0.4465 0.089 Uiso calc R 1 H
H34B 0.8768 0.4068 0.4337 0.089 Uiso calc R 1 H
H34C 0.9403 0.4335 0.5387 0.089 Uiso calc R 1 H
C35 0.9710(3) 0.6192(3) 0.5136(3) 0.0564(9) Uani d . 1 C
H35A 1.0409 0.6173 0.4842 0.085 Uiso calc R 1 H
H35B 0.9876 0.5994 0.5810 0.085 Uiso calc R 1 H
H35C 0.9409 0.6830 0.5106 0.085 Uiso calc R 1 H
C36 0.2670(3) 0.7132(3) 0.6069(3) 0.0543(8) Uani d . 1 C
H36A 0.1846 0.7025 0.5978 0.081 Uiso calc R 1 H
H36B 0.2821 0.7803 0.6035 0.081 Uiso calc R 1 H
H36C 0.3009 0.6893 0.6700 0.081 Uiso calc R 1 H
C37 0.2600(3) 0.5040(3) 0.5765(3) 0.0485(7) Uani d . 1 C
H37 0.2429 0.5297 0.6351 0.058 Uiso calc R 1 H
C38 0.5169(3) 0.4056(2) 0.3082(2) 0.0437(7) Uani d . 1 C
C39 0.5469(4) 0.3948(3) 0.2065(3) 0.0645(10) Uani d . 1 C
H39A 0.6097 0.4370 0.1981 0.097 Uiso calc R 1 H
H39B 0.4803 0.4101 0.1593 0.097 Uiso calc R 1 H
H39C 0.5701 0.3302 0.1969 0.097 Uiso calc R 1 H
C40 0.6740(4) 0.5290(3) 0.7418(3) 0.0679(11) Uani d . 1 C
H40A 0.7500 0.5224 0.7792 0.102 Uiso calc R 1 H
H40B 0.6226 0.4829 0.7640 0.102 Uiso calc R 1 H
H40C 0.6450 0.5919 0.7506 0.102 Uiso calc R 1 H

loop_
_atom_site_aniso_label
_atom_site_aniso_U_11
_atom_site_aniso_U_22
_atom_site_aniso_U_33
_atom_site_aniso_U_12
_atom_site_aniso_U_13
_atom_site_aniso_U_23
O1 0.087(2) 0.0420(14) 0.093(2) 0.0222(14) 0.0070(16) -0.0060(13)
C1 0.0440(18) 0.086(3) 0.057(2) 0.0007(19) 0.0197(17) 0.0111(19)
O2 0.0713(16) 0.0379(12) 0.0712(17) 0.0002(11) 0.0097(13) 0.0067(11)
C2 0.051(2) 0.088(3) 0.088(3) -0.016(2) 0.019(2) 0.014(2)
O3 0.0588(14) 0.0480(12) 0.0422(11) 0.0021(11) 0.0049(10) -0.0030(10)
C3A 0.0526(19) 0.0440(17) 0.0517(18) 0.0005(15) 0.0010(15) 0.0066(15)
C3 0.066(2) 0.057(2) 0.079(3) -0.0194(19) 0.006(2) 0.012(2)
O4 0.0571(14) 0.0611(14) 0.0363(12) 0.0073(11) -0.0059(10) -0.0016(10)
O5 0.091(2) 0.073(2) 0.110(3) 0.0238(18) -0.052(2) 0.0048(18)
C5 0.060(2) 0.0419(18) 0.0520(19) 0.0132(16) -0.0052(16) -0.0020(15)
C5A 0.0413(16) 0.0441(16) 0.0321(14) 0.0081(13) -0.0027(12) -0.0012(12)
O6 0.0452(11) 0.0497(12) 0.0401(11) 0.0049(10) -0.0078(9) 0.0025(9)
C6 0.0464(17) 0.0539(18) 0.0358(15) 0.0136(15) 0.0026(13) -0.0065(13)
O7 0.105(3) 0.066(2) 0.124(3) -0.003(2) 0.007(2) 0.020(2)
C7 0.0435(16) 0.066(2) 0.0329(15) 0.0034(15) 0.0134(13) -0.0043(14)
O8 0.0592(15) 0.0691(16) 0.0676(17) 0.0266(14) 0.0153(13) -0.0089(14)
C8 0.0510(18) 0.061(2) 0.0306(15) 0.0021(16) 0.0150(13) 0.0030(14)
C9 0.0524(18) 0.0525(18) 0.0300(14) 0.0069(15) 0.0045(13) 0.0061(13)
C10 0.0417(15) 0.0368(14) 0.0302(14) 0.0082(12) 0.0003(12) -0.0005(11)
C10A 0.0362(13) 0.0347(14) 0.0275(13) 0.0042(12) -0.0003(11) 0.0007(11)
C10B 0.0350(14) 0.0436(16) 0.0339(14) 0.0023(12) 0.0006(12) 0.0086(12)
C11 0.0483(17) 0.0489(18) 0.0359(15) 0.0034(14) 0.0013(13) 0.0106(13)
C13A 0.0395(15) 0.0551(18) 0.0377(16) 0.0060(14) 0.0083(13) 0.0085(13)
C13 0.0462(17) 0.061(2) 0.0365(16) 0.0089(15) 0.0090(14) -0.0056(14)
C14 0.070(3) 0.127(4) 0.060(2) 0.002(3) 0.033(2) 0.022(3)
C15 0.053(2) 0.114(4) 0.091(3) 0.014(2) 0.031(2) 0.009(3)
C16 0.0436(18) 0.093(3) 0.059(2) 0.0020(19) 0.0105(16) 0.001(2)
C17 0.070(3) 0.066(3) 0.064(2) -0.007(2) 0.013(2) 0.0091(19)
C18 0.058(2) 0.069(3) 0.061(2) 0.0121(19) -0.0197(18) -0.0009(19)
C19 0.074(3) 0.118(4) 0.097(4) -0.015(3) -0.044(3) 0.009(3)
C20 0.086(3) 0.055(2) 0.070(3) -0.007(2) -0.008(2) -0.0064(19)
O21 0.0675(16) 0.0635(16) 0.0814(19) 0.0236(14) 0.0225(14) 0.0374(14)
C21 0.0336(14) 0.0484(17) 0.0465(17) 0.0017(13) 0.0102(13) 0.0017(13)
O22 0.0507(13) 0.0504(13) 0.0469(12) 0.0052(10) 0.0152(10) 0.0168(10)
C22 0.0445(17) 0.061(2) 0.0496(19) 0.0006(15) 0.0211(15) -0.0006(15)
O23 0.0467(11) 0.0441(11) 0.0319(10) -0.0042(9) 0.0092(9) 0.0022(8)
C23A 0.0385(15) 0.0449(15) 0.0349(14) -0.0008(12) 0.0088(12) 0.0065(13)
C23 0.0497(18) 0.059(2) 0.0451(17) -0.0036(15) 0.0200(15) 0.0083(15)
O24 0.0527(12) 0.0393(11) 0.0357(11) -0.0047(10) -0.0024(9) -0.0030(9)
O25 0.0676(16) 0.0452(13) 0.0654(16) 0.0002(12) 0.0192(13) 0.0003(11)
C25 0.0450(17) 0.0488(17) 0.0445(17) 0.0069(15) 0.0063(14) 0.0113(14)
C25A 0.0380(15) 0.0409(15) 0.0341(14) 0.0016(13) 0.0029(12) 0.0037(12)
O26 0.0465(12) 0.0412(11) 0.0396(11) -0.0031(9) 0.0124(9) -0.0026(9)
C26 0.0381(15) 0.0415(16) 0.0392(15) 0.0047(13) -0.0006(13) 0.0031(12)
O27 0.0789(19) 0.0525(16) 0.090(2) -0.0039(14) 0.0318(16) 0.0057(14)
C27 0.0294(14) 0.0498(17) 0.0369(15) 0.0034(12) 0.0003(12) 0.0004(13)
O28 0.0438(12) 0.0517(13) 0.0620(15) 0.0151(10) 0.0054(10) 0.0124(11)
C28 0.0295(14) 0.0469(17) 0.0371(15) 0.0029(12) -0.0014(12) 0.0001(13)
C29 0.0330(14) 0.0500(17) 0.0395(16) -0.0016(13) 0.0011(12) -0.0050(13)
C30 0.0349(14) 0.0396(15) 0.0336(14) 0.0017(12) 0.0076(11) 0.0007(12)
C30A 0.0315(13) 0.0359(14) 0.0279(13) 0.0014(11) 0.0055(10) 0.0024(11)
C30B 0.0322(13) 0.0342(14) 0.0306(14) 0.0016(11) 0.0056(11) 0.0015(10)
C31 0.0365(14) 0.0350(14) 0.0417(15) 0.0001(12) 0.0058(12) 0.0013(12)
C33A 0.0334(13) 0.0347(14) 0.0307(13) 0.0005(11) 0.0032(11) -0.0016(11)
C33 0.0339(14) 0.0387(15) 0.0369(15) 0.0013(12) -0.0040(12) 0.0025(12)
C34 0.0465(18) 0.060(2) 0.076(3) 0.0145(16) 0.0209(18) 0.0006(19)
C35 0.0349(15) 0.071(2) 0.064(2) -0.0042(16) 0.0070(15) -0.0027(18)
C36 0.0501(19) 0.058(2) 0.058(2) 0.0047(16) 0.0186(16) -0.0074(16)
C37 0.0482(18) 0.0475(19) 0.0516(19) 0.0064(15) 0.0138(15) 0.0058(15)
C38 0.0336(14) 0.0494(18) 0.0479(17) 0.0010(13) 0.0058(13) -0.0084(14)
C39 0.066(2) 0.072(2) 0.061(2) -0.011(2) 0.0284(19) -0.0215(19)
C40 0.097(3) 0.069(2) 0.0417(19) -0.023(2) 0.023(2) -0.0095(16)

loop_
_atom_type_symbol
_atom_type_description
_atom_type_scat_dispersion_real
_atom_type_scat_dispersion_imag
_atom_type_scat_source
C C 0.0033 0.0000 'International Tables Vol C Tables 4.2.6.8 and 6.1.1.4'
H H 0.0000 0.0000 'International Tables Vol C Tables 4.2.6.8 and 6.1.1.4'
O O 0.0106 0.0000 'International Tables Vol C Tables 4.2.6.8 and 6.1.1.4'

loop_
_geom_angle_atom_site_label_1
_geom_angle_atom_site_label_2
_geom_angle_atom_site_label_3
_geom_angle
_geom_angle_publ_flag
C2 C1 C15 109.4(4) ?
C2 C1 C14 108.0(4) ?
C15 C1 C14 108.2(4) ?
C2 C1 C13A 109.4(3) ?
C15 C1 C13A 107.0(3) ?
C14 C1 C13A 114.8(3) ?
C5 O2 C3A 117.7(2) ?
C1 C2 C3 114.0(3) ?
C1 C2 H2A 108.7 ?
C3 C2 H2A 108.7 ?
C1 C2 H2B 108.7 ?
C3 C2 H2B 108.7 ?
H2A C2 H2B 107.6 ?
C13 O3 C20 114.5(3) ?
O2 C3A C3 108.5(3) ?
O2 C3A C10B 110.9(3) ?
C3 C3A C10B 115.5(3) ?
O2 C3A H3C 107.2 ?
C3 C3A H3C 107.2 ?
C10B C3A H3C 107.2 ?
C3A C3 C2 107.8(3) ?
C3A C3 H3A 110.1 ?
C2 C3 H3A 110.1 ?
C3A C3 H3B 110.1 ?
C2 C3 H3B 110.1 ?
H3A C3 H3B 108.5 ?
C13 O4 C11 110.4(2) ?
O1 C5 O2 116.7(3) yes
O1 C5 C5A 122.4(4) yes
O2 C5 C5A 120.7(3) yes
C6 C5A C5 117.7(3) yes
C6 C5A C10A 120.2(3) yes
C5 C5A C10A 121.8(3) yes
C18 O6 C10 117.4(3) ?
O8 C6 C5A 123.6(3) yes
O8 C6 C7 113.3(3) yes
C5A C6 C7 122.8(3) yes
C8 C7 C6 119.2(3) yes
C8 C7 C16 127.2(3) yes
C6 C7 C16 113.6(3) yes
C6 O8 H8O 109.5 ?
C7 C8 C17 121.6(3) yes
C7 C8 C9 121.6(3) yes
C17 C8 C9 116.8(3) yes
C8 C9 C10 115.7(2) ?
C8 C9 H9A 108.3 ?
C10 C9 H9A 108.3 ?
C8 C9 H9B 108.3 ?
C10 C9 H9B 108.3 ?
H9A C9 H9B 107.4 ?
O6 C10 C9 108.9(2) ?
O6 C10 C10A 108.6(2) ?
C9 C10 C10A 111.2(2) ?
O6 C10 H10 109.4 ?
C9 C10 H10 109.4 ?
C10A C10 H10 109.4 ?
C5A C10A C10 112.6(2) ?
C5A C10A C10B 109.9(2) ?
C10 C10A C10B 117.0(2) ?
C5A C10A H10A 105.4 ?
C10 C10A H10A 105.4 ?
C10B C10A H10A 105.4 ?
C3A C10B C11 115.1(3) ?
C3A C10B C13A 112.7(2) ?
C11 C10B C13A 100.4(2) ?
C3A C10B C10A 108.4(2) ?
C11 C10B C10A 106.1(2) ?
C13A C10B C10A 113.9(2) ?
O4 C11 C10B 104.7(2) ?
O4 C11 H11A 110.8 ?
C10B C11 H11A 110.8 ?
O4 C11 H11B 110.8 ?
C10B C11 H11B 110.8 ?
H11A C11 H11B 108.9 ?
C13 C13A C10B 101.5(2) ?
C13 C13A C1 113.2(3) ?
C10B C13A C1 116.6(3) ?
C13 C13A H13A 108.4 ?
C10B C13A H13A 108.4 ?
C1 C13A H13A 108.4 ?
O4 C13 O3 111.7(3) ?
O4 C13 C13A 107.1(3) ?
O3 C13 C13A 108.7(2) ?
O4 C13 H13 109.8 ?
O3 C13 H13 109.8 ?
C13A C13 H13 109.8 ?
C1 C14 H14A 109.5 ?
C1 C14 H14B 109.5 ?
H14A C14 H14B 109.5 ?
C1 C14 H14C 109.5 ?
H14A C14 H14C 109.5 ?
H14B C14 H14C 109.5 ?
C1 C15 H15A 109.5 ?
C1 C15 H15B 109.5 ?
H15A C15 H15B 109.5 ?
C1 C15 H15C 109.5 ?
H15A C15 H15C 109.5 ?
H15B C15 H15C 109.5 ?
C7 C16 H16A 109.5 ?
C7 C16 H16B 109.5 ?
H16A C16 H16B 109.5 ?
C7 C16 H16C 109.5 ?
H16A C16 H16C 109.5 ?
H16B C16 H16C 109.5 ?
O7 C17 C8 124.1(4) ?
O7 C17 H17 118.0 ?
C8 C17 H17 118.0 ?
O5 C18 O6 123.4(4) ?
O5 C18 C19 126.1(4) ?
O6 C18 C19 110.5(4) ?
C18 C19 H19A 109.5 ?
C18 C19 H19B 109.5 ?
H19A C19 H19B 109.5 ?
C18 C19 H19C 109.5 ?
H19A C19 H19C 109.5 ?
H19B C19 H19C 109.5 ?
O3 C20 H20A 109.5 ?
O3 C20 H20B 109.5 ?
H20A C20 H20B 109.5 ?
O3 C20 H20C 109.5 ?
H20A C20 H20C 109.5 ?
H20B C20 H20C 109.5 ?
C35 C21 C22 109.4(3) ?
C35 C21 C34 107.3(3) ?
C22 C21 C34 109.1(3) ?
C35 C21 C33A 114.5(2) ?
C22 C21 C33A 109.0(2) ?
C34 C21 C33A 107.4(2) ?
C25 O22 C23A 118.4(2) ?
C23 C22 C21 113.1(3) ?
C23 C22 H22A 109.0 ?
C21 C22 H22A 109.0 ?
C23 C22 H22B 109.0 ?
C21 C22 H22B 109.0 ?
H22A C22 H22B 107.8 ?
C33 O23 C40 113.6(2) ?
O22 C23A C23 107.3(2) ?
O22 C23A C30B 110.6(2) ?
C23 C23A C30B 114.7(3) ?
O22 C23A H23C 108.0 ?
C23 C23A H23C 108.0 ?
C30B C23A H23C 108.0 ?
C23A C23 C22 107.7(2) ?
C23A C23 H23A 110.2 ?
C22 C23 H23A 110.2 ?
C23A C23 H23B 110.2 ?
C22 C23 H23B 110.2 ?
H23A C23 H23B 108.5 ?
C33 O24 C31 111.0(2) ?
O21 C25 O22 115.8(3) yes
O21 C25 C25A 123.9(3) yes
O22 C25 C25A 120.2(3) yes
C26 C25A C25 117.2(3) yes
C26 C25A C30A 120.4(3) yes
C25 C25A C30A 121.7(2) yes
C38 O26 C30 117.6(2) ?
O28 C26 C25A 124.0(3) yes
O28 C26 C27 113.3(3) yes
C25A C26 C27 122.7(3) yes
C28 C27 C26 119.3(3) yes
C28 C27 C36 125.0(3) yes
C26 C27 C36 115.6(3) yes
C26 O28 H28O 109.5 ?
C27 C28 C37 120.6(3) yes
C27 C28 C29 122.5(3) yes
C37 C28 C29 116.7(3) yes
C28 C29 C30 114.6(2) ?
C28 C29 H29A 108.6 ?
C30 C29 H29A 108.6 ?
C28 C29 H29B 108.6 ?
C30 C29 H29B 108.6 ?
H29A C29 H29B 107.6 ?
O26 C30 C29 107.0(2) ?
O26 C30 C30A 110.2(2) ?
C29 C30 C30A 111.5(2) ?
O26 C30 H30 109.4 ?
C29 C30 H30 109.4 ?
C30A C30 H30 109.4 ?
C25A C30A C30 113.9(2) ?
C25A C30A C30B 108.3(2) ?
C30 C30A C30B 119.0(2) ?
C25A C30A H30A 104.7 ?
C30 C30A H30A 104.7 ?
C30B C30A H30A 104.7 ?
C23A C30B C31 114.3(2) ?
C23A C30B C33A 113.5(2) ?
C31 C30B C33A 100.8(2) ?
C23A C30B C30A 106.6(2) ?
C31 C30B C30A 107.2(2) ?
C33A C30B C30A 114.4(2) ?
O24 C31 C30B 106.0(2) ?
O24 C31 H31A 110.5 ?
C30B C31 H31A 110.5 ?
O24 C31 H31B 110.5 ?
C30B C31 H31B 110.5 ?
H31A C31 H31B 108.7 ?
C33 C33A C30B 101.7(2) ?
C33 C33A C21 112.0(2) ?
C30B C33A C21 116.3(2) ?
C33 C33A H33A 108.8 ?
C30B C33A H33A 108.8 ?
C21 C33A H33A 108.8 ?
O24 C33 O23 112.0(2) ?
O24 C33 C33A 106.1(2) ?
O23 C33 C33A 108.3(2) ?
O24 C33 H33 110.1 ?
O23 C33 H33 110.1 ?
C33A C33 H33 110.1 ?
C21 C34 H34A 109.5 ?
C21 C34 H34B 109.5 ?
H34A C34 H34B 109.5 ?
C21 C34 H34C 109.5 ?
H34A C34 H34C 109.5 ?
H34B C34 H34C 109.5 ?
C21 C35 H35A 109.5 ?
C21 C35 H35B 109.5 ?
H35A C35 H35B 109.5 ?
C21 C35 H35C 109.5 ?
H35A C35 H35C 109.5 ?
H35B C35 H35C 109.5 ?
C27 C36 H36A 109.5 ?
C27 C36 H36B 109.5 ?
H36A C36 H36B 109.5 ?
C27 C36 H36C 109.5 ?
H36A C36 H36C 109.5 ?
H36B C36 H36C 109.5 ?
O27 C37 C28 125.7(3) ?
O27 C37 H37 117.1 ?
C28 C37 H37 117.1 ?
O25 C38 O26 123.9(3) ?
O25 C38 C39 125.0(3) ?
O26 C38 C39 111.1(3) ?
C38 C39 H39A 109.5 ?
C38 C39 H39B 109.5 ?
H39A C39 H39B 109.5 ?
C38 C39 H39C 109.5 ?
H39A C39 H39C 109.5 ?
H39B C39 H39C 109.5 ?
O23 C40 H40A 109.5 ?
O23 C40 H40B 109.5 ?
H40A C40 H40B 109.5 ?
O23 C40 H40C 109.5 ?
H40A C40 H40C 109.5 ?
H40B C40 H40C 109.5 ?

loop_
_geom_bond_atom_site_label_1
_geom_bond_atom_site_label_2
_geom_bond_distance
_geom_bond_publ_flag
O1 C5 1.239(4) yes
C1 C2 1.510(6) ?
C1 C15 1.527(6) ?
C1 C14 1.547(6) ?
C1 C13A 1.565(4) ?
O2 C5 1.327(4) ?
O2 C3A 1.458(4) ?
C2 C3 1.530(6) ?
C2 H2A 0.9700 ?
C2 H2B 0.9700 ?
O3 C13 1.415(4) ?
O3 C20 1.429(5) ?
C3A C3 1.495(5) ?
C3A C10B 1.515(5) ?
C3A H3C 0.9800 ?
C3 H3A 0.9700 ?
C3 H3B 0.9700 ?
O4 C13 1.411(4) ?
O4 C11 1.447(4) ?
O5 C18 1.198(5) ?
C5 C5A 1.446(5) yes
C5A C6 1.365(5) yes
C5A C10A 1.525(4) ?
O6 C18 1.338(4) ?
O6 C10 1.446(4) ?
C6 O8 1.336(4) ?
C6 C7 1.479(5) yes
O7 C17 1.206(5) yes
C7 C8 1.344(5) yes
C7 C16 1.511(5) ?
O8 H8O 0.8200 ?
C8 C17 1.468(5) yes
C8 C9 1.505(5) ?
C9 C10 1.527(4) ?
C9 H9A 0.9700 ?
C9 H9B 0.9700 ?
C10 C10A 1.539(4) ?
C10 H10 0.9800 ?
C10A C10B 1.555(4) ?
C10A H10A 0.9800 ?
C10B C11 1.541(4) ?
C10B C13A 1.547(4) ?
C11 H11A 0.9700 ?
C11 H11B 0.9700 ?
C13A C13 1.509(5) ?
C13A H13A 0.9800 ?
C13 H13 0.9800 ?
C14 H14A 0.9600 ?
C14 H14B 0.9600 ?
C14 H14C 0.9600 ?
C15 H15A 0.9600 ?
C15 H15B 0.9600 ?
C15 H15C 0.9600 ?
C16 H16A 0.9600 ?
C16 H16B 0.9600 ?
C16 H16C 0.9600 ?
C17 H17 0.9300 ?
C18 C19 1.496(6) ?
C19 H19A 0.9600 ?
C19 H19B 0.9600 ?
C19 H19C 0.9600 ?
C20 H20A 0.9600 ?
C20 H20B 0.9600 ?
C20 H20C 0.9600 ?
O21 C25 1.223(4) yes
C21 C35 1.531(5) ?
C21 C22 1.532(5) ?
C21 C34 1.537(5) ?
C21 C33A 1.569(4) ?
O22 C25 1.344(4) ?
O22 C23A 1.445(4) ?
C22 C23 1.516(5) ?
C22 H22A 0.9700 ?
C22 H22B 0.9700 ?
O23 C33 1.413(4) ?
O23 C40 1.419(4) ?
C23A C23 1.515(4) ?
C23A C30B 1.530(4) ?
C23A H23C 0.9800 ?
C23 H23A 0.9700 ?
C23 H23B 0.9700 ?
O24 C33 1.406(3) ?
O24 C31 1.437(4) ?
O25 C38 1.200(4) ?
C25 C25A 1.456(4) yes
C25A C26 1.366(4) yes
C25A C30A 1.530(4) ?
O26 C38 1.345(4) ?
O26 C30 1.459(3) ?
C26 O28 1.335(4) ?
C26 C27 1.480(4) yes
O27 C37 1.180(4) yes
C27 C28 1.351(4) yes
C27 C36 1.511(4) ?
O28 H28O 0.8200 ?
C28 C37 1.470(4) yes
C28 C29 1.507(4) ?
C29 C30 1.520(4) ?
C29 H29A 0.9700 ?
C29 H29B 0.9700 ?
C30 C30A 1.531(4) ?
C30 H30 0.9800 ?
C30A C30B 1.555(4) ?
C30A H30A 0.9800 ?
C30B C31 1.540(4) ?
C30B C33A 1.551(4) ?
C31 H31A 0.9700 ?
C31 H31B 0.9700 ?
C33A C33 1.516(4) ?
C33A H33A 0.9800 ?
C33 H33 0.9800 ?
C34 H34A 0.9600 ?
C34 H34B 0.9600 ?
C34 H34C 0.9600 ?
C35 H35A 0.9600 ?
C35 H35B 0.9600 ?
C35 H35C 0.9600 ?
C36 H36A 0.9600 ?
C36 H36B 0.9600 ?
C36 H36C 0.9600 ?
C37 H37 0.9300 ?
C38 C39 1.497(5) ?
C39 H39A 0.9600 ?
C39 H39B 0.9600 ?
C39 H39C 0.9600 ?
C40 H40A 0.9600 ?
C40 H40B 0.9600 ?
C40 H40C 0.9600 ?

loop_
_geom_hbond_atom_site_label_D
_geom_hbond_atom_site_label_H
_geom_hbond_atom_site_label_A
_geom_hbond_site_symmetry_A
_geom_hbond_distance_DH
_geom_hbond_distance_HA
_geom_hbond_distance_DA
_geom_hbond_angle_DHA
_geom_hbond_publ_flag
O8 H8O O1 . 0.82 1.78 2.495(4) 146 yes
O28 H28O O21 . 0.82 1.80 2.526(3) 146 yes
O28 H28O O23 2_656 0.82 2.56 3.125(3) 127 yes

loop_
_geom_torsion_atom_site_label_1
_geom_torsion_atom_site_label_2
_geom_torsion_atom_site_label_3
_geom_torsion_atom_site_label_4
_geom_torsion
_geom_torsion_publ_flag
C15 C1 C2 C3 171.5(3) ?
C14 C1 C2 C3 -70.9(4) ?
C13A C1 C2 C3 54.7(5) ?
C5 O2 C3A C3 -178.8(3) ?
C5 O2 C3A C10B -50.9(4) ?
O2 C3A C3 C2 -178.3(3) ?
C10B C3A C3 C2 56.5(4) ?
C1 C2 C3 C3A -62.1(5) ?
C3A O2 C5 O1 -164.9(3) ?
C3A O2 C5 C5A 19.4(5) ?
O1 C5 C5A C6 -4.2(5) yes
O2 C5 C5A C6 171.3(3) ?
O1 C5 C5A C10A -177.9(3) ?
O2 C5 C5A C10A -2.4(5) ?
C5 C5A C6 O8 2.4(5) ?
C10A C5A C6 O8 176.2(3) ?
C5 C5A C6 C7 -171.4(3) ?
C10A C5A C6 C7 2.4(4) ?
O8 C6 C7 C8 140.2(3) ?
C5A C6 C7 C8 -45.4(4) yes
O8 C6 C7 C16 -39.8(4) ?
C5A C6 C7 C16 134.6(3) ?
C6 C7 C8 C17 173.0(3) ?
C16 C7 C8 C17 -6.9(5) ?
C6 C7 C8 C9 -9.2(4) yes
C16 C7 C8 C9 170.9(3) ?
C7 C8 C9 C10 74.3(4) ?
C17 C8 C9 C10 -107.8(3) ?
C18 O6 C10 C9 -79.0(3) ?
C18 O6 C10 C10A 159.7(3) ?
C8 C9 C10 O6 -154.7(3) ?
C8 C9 C10 C10A -35.1(4) ?
C6 C5A C10A C10 70.7(4) ?
C5 C5A C10A C10 -115.7(3) ?
C6 C5A C10A C10B -157.0(3) ?
C5 C5A C10A C10B 16.6(4) ?
O6 C10 C10A C5A 72.0(3) ?
C9 C10 C10A C5A -47.8(3) ?
O6 C10 C10A C10B -56.7(3) ?
C9 C10 C10A C10B -176.5(2) ?
O2 C3A C10B C11 -55.5(4) ?
C3 C3A C10B C11 68.4(4) ?
O2 C3A C10B C13A -169.9(2) ?
C3 C3A C10B C13A -46.0(4) ?
O2 C3A C10B C10A 63.1(3) ?
C3 C3A C10B C10A -173.0(3) ?
C5A C10A C10B C3A -44.9(3) ?
C10 C10A C10B C3A 85.1(3) ?
C5A C10A C10B C11 79.2(3) ?
C10 C10A C10B C11 -150.7(3) ?
C5A C10A C10B C13A -171.3(2) ?
C10 C10A C10B C13A -41.2(3) ?
C13 O4 C11 C10B 15.9(3) ?
C3A C10B C11 O4 -155.2(3) ?
C13A C10B C11 O4 -33.9(3) ?
C10A C10B C11 O4 84.9(3) ?
C3A C10B C13A C13 161.7(3) ?
C11 C10B C13A C13 38.7(3) ?
C10A C10B C13A C13 -74.3(3) ?
C3A C10B C13A C1 38.2(4) ?
C11 C10B C13A C1 -84.8(3) ?
C10A C10B C13A C1 162.2(3) ?
C2 C1 C13A C13 -159.6(3) ?
C15 C1 C13A C13 82.1(4) ?
C14 C1 C13A C13 -38.0(5) ?
C2 C1 C13A C10B -42.3(4) ?
C15 C1 C13A C10B -160.7(3) ?
C14 C1 C13A C10B 79.2(4) ?
C11 O4 C13 O3 -109.2(3) ?
C11 O4 C13 C13A 9.8(3) ?
C20 O3 C13 O4 -66.5(4) ?
C20 O3 C13 C13A 175.6(3) ?
C10B C13A C13 O4 -31.0(3) ?
C1 C13A C13 O4 94.8(3) ?
C10B C13A C13 O3 89.8(3) ?
C1 C13A C13 O3 -144.4(3) ?
C7 C8 C17 O7 179.1(4) yes
C9 C8 C17 O7 1.2(6) ?
C10 O6 C18 O5 3.2(6) ?
C10 O6 C18 C19 -178.6(3) ?
C35 C21 C22 C23 -68.7(3) ?
C34 C21 C22 C23 174.2(3) ?
C33A C21 C22 C23 57.1(3) ?
C25 O22 C23A C23 -171.8(3) ?
C25 O22 C23A C30B -46.1(3) ?
O22 C23A C23 C22 -179.9(3) ?
C30B C23A C23 C22 56.8(4) ?
C21 C22 C23 C23A -64.5(4) ?
C23A O22 C25 O21 -172.6(3) ?
C23A O22 C25 C25A 9.0(4) ?
O21 C25 C25A C26 -2.8(5) yes
O22 C25 C25A C26 175.5(3) ?
O21 C25 C25A C30A -173.1(3) ?
O22 C25 C25A C30A 5.2(5) ?
C25 C25A C26 O28 0.3(5) ?
C30A C25A C26 O28 170.7(3) ?
C25 C25A C26 C27 -177.4(3) ?
C30A C25A C26 C27 -7.0(4) ?
O28 C26 C27 C28 139.1(3) ?
C25A C26 C27 C28 -42.9(4) yes
O28 C26 C27 C36 -38.5(4) ?
C25A C26 C27 C36 139.5(3) ?
C26 C27 C28 C37 -177.5(3) ?
C36 C27 C28 C37 -0.2(5) ?
C26 C27 C28 C29 -2.6(4) yes
C36 C27 C28 C29 174.7(3) ?
C27 C28 C29 C30 73.0(4) ?
C37 C28 C29 C30 -112.0(3) ?
C38 O26 C30 C29 -80.8(3) ?
C38 O26 C30 C30A 157.8(2) ?
C28 C29 C30 O26 -165.0(2) ?
C28 C29 C30 C30A -44.3(3) ?
C26 C25A C30A C30 73.1(3) ?
C25 C25A C30A C30 -117.0(3) ?
C26 C25A C30A C30B -152.1(3) ?
C25 C25A C30A C30B 17.8(4) ?
O26 C30 C30A C25A 80.4(3) ?
C29 C30 C30A C25A -38.3(3) ?
O26 C30 C30A C30B -49.2(3) ?
C29 C30 C30A C30B -167.9(2) ?
O22 C23A C30B C31 -50.9(3) ?
C23 C23A C30B C31 70.5(3) ?
O22 C23A C30B C33A -165.9(2) ?
C23 C23A C30B C33A -44.4(3) ?
O22 C23A C30B C30A 67.3(3) ?
C23 C23A C30B C30A -171.3(2) ?
C25A C30A C30B C23A -50.8(3) ?
C30 C30A C30B C23A 81.3(3) ?
C25A C30A C30B C31 72.0(3) ?
C30 C30A C30B C31 -155.9(2) ?
C25A C30A C30B C33A -177.2(2) ?
C30 C30A C30B C33A -45.0(3) ?
C33 O24 C31 C30B 7.1(3) ?
C23A C30B C31 O24 -149.6(2) ?
C33A C30B C31 O24 -27.4(3) ?
C30A C30B C31 O24 92.6(2) ?
C23A C30B C33A C33 159.2(2) ?
C31 C30B C33A C33 36.4(3) ?
C30A C30B C33A C33 -78.2(3) ?
C23A C30B C33A C21 37.2(3) ?
C31 C30B C33A C21 -85.5(3) ?
C30A C30B C33A C21 159.9(2) ?
C35 C21 C33A C33 -36.2(4) ?
C22 C21 C33A C33 -159.0(3) ?
C34 C21 C33A C33 82.8(3) ?
C35 C21 C33A C30B 80.1(3) ?
C22 C21 C33A C30B -42.7(3) ?
C34 C21 C33A C30B -160.8(3) ?
C31 O24 C33 O23 -100.7(3) ?
C31 O24 C33 C33A 17.3(3) ?
C40 O23 C33 O24 -55.5(3) ?
C40 O23 C33 C33A -172.2(3) ?
C30B C33A C33 O24 -33.9(3) ?
C21 C33A C33 O24 90.9(3) ?
C30B C33A C33 O23 86.5(2) ?
C21 C33A C33 O23 -148.7(2) ?
C27 C28 C37 O27 165.4(4) yes
C29 C28 C37 O27 -9.8(5) ?
C30 O26 C38 O25 0.1(4) ?
C30 O26 C38 C39 -179.8(3) ?

loop_
_cod_related_entry_id
_cod_related_entry_database
_cod_related_entry_code
1 ChemSpider 24733482
